data_1566853
loop_
_publ_author_name
'Peel, Andrew J.'
'Terzopoulos, Alexandros'
'Jethwa, Rajesh B.'
'Choudhury, Dipanjana'
'Niu, Hao-Che'
'Bond, Andrew D.'
'Slaughter, Jonathan'
'Wright, Dominic S.'

_publ_section_title
;
 A chiral phosphazane reagent strategy for the determination of
 enantiomeric excess of amines
;
_journal_name_full 'Chemical Science'
_journal_paper_doi 10.1039/D2SC01692C
_journal_year 2022
_chemical_absolute_configuration ad
_chemical_formula_moiety 'C27 H48 N3 O P2 +, I -'
_chemical_formula_sum 'C27 H48 I N3 O P2'
_chemical_formula_weight 619.52
_space_group_crystal_system orthorhombic
_space_group_IT_number 19
_space_group_name_Hall 'P 2ac 2ab'
_space_group_name_H-M_alt 'P 21 21 21'
_atom_sites_solution_hydrogens geom
_atom_sites_solution_primary dual
_atom_sites_solution_secondary difmap
_audit_creation_method SHELXL-2018/3
_audit_update_record
;
2021-08-26 deposited with the CCDC.	2022-04-12 downloaded from the CCDC.
;
_cell_angle_alpha 90
_cell_angle_beta 90
_cell_angle_gamma 90
_cell_formula_units_Z 4
_cell_length_a 11.33750(10)
_cell_length_b 16.0440(2)
_cell_length_c 17.0248(2)
_cell_measurement_reflns_used 19907
_cell_measurement_temperature 180(2)
_cell_measurement_theta_max 27.48
_cell_measurement_theta_min 1.00
_cell_volume 3096.79(6)
_computing_cell_refinement 'HKL Scalepack (Otwinowski & Minor, 1997)'
_computing_data_collection 'COLLECT (Nonius, 1999)'
_computing_data_reduction 'HKL Denzo and Scalepack (Otwinowski & Minor, 1997)'
_computing_molecular_graphics 'Mercury (Macrae et al., 2008)'
_computing_publication_material SHELXL
_computing_structure_refinement 'SHELXL (Sheldrick, 2015)'
_computing_structure_solution 'SHELXT (Sheldrick, 2015)'
_diffrn_ambient_temperature 180(2)
_diffrn_measured_fraction_theta_full 0.996
_diffrn_measured_fraction_theta_max 0.995
_diffrn_measurement_device_type 'Nonius KappaCCD'
_diffrn_measurement_method '\w and \f-scans'
_diffrn_radiation_type MoK\a
_diffrn_radiation_wavelength 0.71073
_diffrn_reflns_av_R_equivalents 0.0461
_diffrn_reflns_av_unetI/netI 0.0427
_diffrn_reflns_Laue_measured_fraction_full 0.996
_diffrn_reflns_Laue_measured_fraction_max 0.995
_diffrn_reflns_limit_h_max 14
_diffrn_reflns_limit_h_min -14
_diffrn_reflns_limit_k_max 20
_diffrn_reflns_limit_k_min -19
_diffrn_reflns_limit_l_max 22
_diffrn_reflns_limit_l_min -22
_diffrn_reflns_number 35098
_diffrn_reflns_point_group_measured_fraction_full 0.997
_diffrn_reflns_point_group_measured_fraction_max 0.993
_diffrn_reflns_theta_full 25.242
_diffrn_reflns_theta_max 27.494
_diffrn_reflns_theta_min 3.594
_diffrn_source 'fine-focus sealed tube'
_exptl_absorpt_coefficient_mu 1.160
_exptl_absorpt_correction_T_max 0.734
_exptl_absorpt_correction_T_min 0.605
_exptl_absorpt_correction_type multi-scan
_exptl_absorpt_process_details 'SORTAV (Blessing, 1995)'
_exptl_crystal_colour colourless
_exptl_crystal_density_diffrn 1.329
_exptl_crystal_description block
_exptl_crystal_F_000 1288
_exptl_crystal_size_max 0.350
_exptl_crystal_size_mid 0.320
_exptl_crystal_size_min 0.280
_refine_diff_density_max 0.328
_refine_diff_density_min -0.486
_refine_diff_density_rms 0.053
_refine_ls_abs_structure_details
;
Flack x determined using 2058 quotients [(I+)-(I-)]/[(I+)+(I-)]
(Parsons, Flack and Wagner, Acta Cryst. B69 (2013) 249-259).
;
_refine_ls_abs_structure_Flack -0.030(6)
_refine_ls_extinction_method none
_refine_ls_goodness_of_fit_ref 0.996
_refine_ls_hydrogen_treatment constr
_refine_ls_matrix_type full
_refine_ls_number_parameters 307
_refine_ls_number_reflns 7075
_refine_ls_number_restraints 0
_refine_ls_restrained_S_all 0.996
_refine_ls_R_factor_all 0.0510
_refine_ls_R_factor_gt 0.0291
_refine_ls_shift/su_max 0.001
_refine_ls_shift/su_mean 0.000
_refine_ls_structure_factor_coef Fsqd
_refine_ls_weighting_details 'w=1/[\s^2^(Fo^2^)+(0.0302P)^2^] where P=(Fo^2^+2Fc^2^)/3'
_refine_ls_weighting_scheme calc
_refine_ls_wR_factor_gt 0.0545
_refine_ls_wR_factor_ref 0.0587
_reflns_Friedel_coverage 0.788
_reflns_Friedel_fraction_full 0.999
_reflns_Friedel_fraction_max 0.990
_reflns_number_gt 5488
_reflns_number_total 7075
_reflns_threshold_expression 'I > 2\s(I)'
_cod_data_source_file d2sc01692c3.cif
_cod_data_source_block 5S
_cod_database_code 1566853
_cambridge_user_name 'Andrew Peel'
_cambridge_user_crsid ajp208
_cambridge_supervisor_name 'Dominic Wright'
_cambridge_supervisor_crsid dsw1000
_cambridge_crystallographer_name 'Andrew Peel'
_cambridge_crystallographer_crsid ajp208
_cambridge_sample_id AJP543A
_cambridge_data_id DW_K1_0070
_shelx_space_group_comment
;
The symmetry employed for this shelxl refinement is uniquely defined
by the following loop, which should always be used as a source of
symmetry information in preference to the above space-group names.
They are only intended as comments.
;
_shelx_estimated_absorpt_t_min 0.687
_shelx_estimated_absorpt_t_max 0.737

loop_
_space_group_symop_operation_xyz
'x, y, z'
'-x+1/2, -y, z+1/2'
'-x, y+1/2, -z+1/2'
'x+1/2, -y+1/2, -z'

loop_
_atom_site_label
_atom_site_type_symbol
_atom_site_fract_x
_atom_site_fract_y
_atom_site_fract_z
_atom_site_U_iso_or_equiv
_atom_site_adp_type
_atom_site_occupancy
_atom_site_site_symmetry_order
_atom_site_calc_flag
_atom_site_refinement_flags_posn
_atom_site_refinement_flags_adp
_atom_site_refinement_flags_occupancy
_atom_site_disorder_assembly
_atom_site_disorder_group
I1 I 0.91475(2) 0.64866(2) 0.62264(2) 0.05330(9) Uani 1 1 d . . . . .
P1 P 0.50974(7) 0.63963(5) 0.59590(5) 0.03244(19) Uani 1 1 d . . . . .
O1 O 0.29488(18) 0.49444(13) 0.59451(12) 0.0339(5) Uani 1 1 d . . . . .
N1 N 0.3852(2) 0.63731(16) 0.64555(14) 0.0316(6) Uani 1 1 d . . . . .
C1 C 0.3401(3) 0.68874(19) 0.71273(19) 0.0348(8) Uani 1 1 d . . . . .
P2 P 0.29956(7) 0.59260(5) 0.57070(5) 0.03068(19) Uani 1 1 d . . . . .
N2 N 0.4349(2) 0.59697(15) 0.52389(15) 0.0331(6) Uani 1 1 d . . . . .
C2 C 0.2459(3) 0.6374(2) 0.7547(2) 0.0464(9) Uani 1 1 d . . . . .
H2A H 0.214471 0.669364 0.799109 0.070 Uiso 1 1 calc R U . . .
H2B H 0.181845 0.624549 0.717990 0.070 Uiso 1 1 calc R U . . .
H2C H 0.280759 0.585426 0.774005 0.070 Uiso 1 1 calc R U . . .
N3 N 0.6155(2) 0.58658(16) 0.63297(18) 0.0401(7) Uani 1 1 d . . . . .
H3A H 0.686147 0.609245 0.635183 0.048 Uiso 1 1 calc R U . . .
C3 C 0.4415(3) 0.7067(2) 0.7682(2) 0.0475(10) Uani 1 1 d . . . . .
H3B H 0.413091 0.740341 0.812393 0.071 Uiso 1 1 calc R U . . .
H3C H 0.473819 0.654097 0.788004 0.071 Uiso 1 1 calc R U . . .
H3D H 0.503291 0.737381 0.740142 0.071 Uiso 1 1 calc R U . . .
C4 C 0.2863(4) 0.7690(2) 0.6804(2) 0.0531(10) Uani 1 1 d . . . . .
H4A H 0.256628 0.802991 0.724030 0.080 Uiso 1 1 calc R U . . .
H4B H 0.346591 0.800348 0.651638 0.080 Uiso 1 1 calc R U . . .
H4C H 0.221066 0.755282 0.644950 0.080 Uiso 1 1 calc R U . . .
C5 C 0.4671(3) 0.5644(2) 0.4447(2) 0.0381(8) Uani 1 1 d . . . . .
C6 C 0.5085(4) 0.4743(2) 0.4521(2) 0.0495(10) Uani 1 1 d . . . . .
H6A H 0.529643 0.452830 0.400091 0.074 Uiso 1 1 calc R U . . .
H6B H 0.577557 0.471824 0.486679 0.074 Uiso 1 1 calc R U . . .
H6C H 0.444953 0.440240 0.474350 0.074 Uiso 1 1 calc R U . . .
C7 C 0.5666(4) 0.6176(2) 0.4111(2) 0.0537(10) Uani 1 1 d . . . . .
H7A H 0.588372 0.596572 0.359027 0.081 Uiso 1 1 calc R U . . .
H7B H 0.540239 0.675530 0.406692 0.081 Uiso 1 1 calc R U . . .
H7C H 0.635237 0.614702 0.446034 0.081 Uiso 1 1 calc R U . . .
C8 C 0.3582(4) 0.5709(3) 0.3934(2) 0.0580(11) Uani 1 1 d . . . . .
H8A H 0.376295 0.549928 0.340741 0.087 Uiso 1 1 calc R U . . .
H8B H 0.294405 0.537703 0.416434 0.087 Uiso 1 1 calc R U . . .
H8C H 0.333517 0.629340 0.389975 0.087 Uiso 1 1 calc R U . . .
C9 C 0.1823(3) 0.45038(19) 0.59734(18) 0.0325(7) Uani 1 1 d . . . . .
H9A H 0.121286 0.481660 0.566795 0.039 Uiso 1 1 calc R U . . .
C10 C 0.1404(3) 0.4373(2) 0.6822(2) 0.0413(8) Uani 1 1 d . . . . .
H10A H 0.200304 0.457186 0.720202 0.050 Uiso 1 1 calc R U . . .
H10B H 0.065272 0.466995 0.692033 0.050 Uiso 1 1 calc R U . . .
C11 C 0.1239(3) 0.3433(2) 0.6884(2) 0.0435(9) Uani 1 1 d . . . . .
H11A H 0.068573 0.325208 0.730829 0.052 Uiso 1 1 calc R U . . .
C12 C 0.0848(3) 0.31942(19) 0.6054(2) 0.0434(8) Uani 1 1 d . . . . .
C13 C 0.1945(3) 0.3608(2) 0.56513(19) 0.0379(8) Uani 1 1 d . . . . .
C14 C 0.2963(3) 0.3194(2) 0.6102(2) 0.0478(10) Uani 1 1 d . . . . .
H14A H 0.366303 0.356320 0.611523 0.057 Uiso 1 1 calc R U . . .
H14B H 0.318735 0.265879 0.585469 0.057 Uiso 1 1 calc R U . . .
C15 C 0.2479(4) 0.3050(2) 0.6938(2) 0.0547(10) Uani 1 1 d . . . . .
H15A H 0.244262 0.244886 0.706613 0.066 Uiso 1 1 calc R U . . .
H15B H 0.296591 0.333937 0.733677 0.066 Uiso 1 1 calc R U . . .
C16 C 0.0767(4) 0.2249(2) 0.5917(3) 0.0607(10) Uani 1 1 d . . . . .
H16A H 0.151343 0.198572 0.606713 0.091 Uiso 1 1 calc R U . . .
H16B H 0.012539 0.201792 0.623521 0.091 Uiso 1 1 calc R U . . .
H16C H 0.060976 0.214021 0.535984 0.091 Uiso 1 1 calc R U . . .
C17 C -0.0340(3) 0.3554(3) 0.5807(3) 0.0577(10) Uani 1 1 d . . . . .
H17A H -0.052508 0.337287 0.527108 0.086 Uiso 1 1 calc R U . . .
H17B H -0.095462 0.335641 0.616636 0.086 Uiso 1 1 calc R U . . .
H17C H -0.030469 0.416406 0.582437 0.086 Uiso 1 1 calc R U . . .
C18 C 0.2009(4) 0.3544(3) 0.4770(2) 0.0584(10) Uani 1 1 d . . . . .
H18A H 0.132485 0.382460 0.453707 0.088 Uiso 1 1 calc R U . . .
H18B H 0.273454 0.380980 0.458311 0.088 Uiso 1 1 calc R U . . .
H18C H 0.200753 0.295548 0.461503 0.088 Uiso 1 1 calc R U . . .
C19 C 0.5996(3) 0.5006(2) 0.6638(2) 0.0423(8) Uani 1 1 d . . . . .
H19A H 0.524926 0.477412 0.641427 0.051 Uiso 1 1 calc R U . . .
C20 C 0.7017(3) 0.4460(2) 0.6369(2) 0.0564(10) Uani 1 1 d . . . . .
H20A H 0.691023 0.389362 0.657234 0.085 Uiso 1 1 calc R U . . .
H20B H 0.703704 0.444458 0.579331 0.085 Uiso 1 1 calc R U . . .
H20C H 0.776020 0.468995 0.656676 0.085 Uiso 1 1 calc R U . . .
C21 C 0.5897(3) 0.49986(19) 0.7520(2) 0.0400(8) Uani 1 1 d . . . . .
C22 C 0.6755(3) 0.5352(3) 0.7993(3) 0.0532(11) Uani 1 1 d . . . . .
H22A H 0.740539 0.563080 0.775891 0.064 Uiso 1 1 calc R U . . .
C23 C 0.6677(4) 0.5305(3) 0.8802(3) 0.0649(12) Uani 1 1 d . . . . .
H23A H 0.726969 0.555488 0.911826 0.078 Uiso 1 1 calc R U . . .
C24 C 0.5748(5) 0.4897(3) 0.9152(3) 0.0653(12) Uani 1 1 d . . . . .
H24A H 0.571066 0.484674 0.970697 0.078 Uiso 1 1 calc R U . . .
C25 C 0.4869(4) 0.4562(2) 0.8686(3) 0.0594(11) Uani 1 1 d . . . . .
H25A H 0.421302 0.429360 0.892336 0.071 Uiso 1 1 calc R U . . .
C26 C 0.4938(3) 0.4614(2) 0.7881(3) 0.0501(10) Uani 1 1 d . . . . .
H26A H 0.432469 0.438559 0.756749 0.060 Uiso 1 1 calc R U . . .
C27 C 0.5711(3) 0.73916(18) 0.5741(2) 0.0438(8) Uani 1 1 d . . . . .
H27A H 0.510170 0.774922 0.550992 0.066 Uiso 1 1 calc R U . . .
H27B H 0.600665 0.764732 0.622490 0.066 Uiso 1 1 calc R U . . .
H27C H 0.636178 0.732608 0.536698 0.066 Uiso 1 1 calc R U . . .

loop_
_atom_site_aniso_label
_atom_site_aniso_U_11
_atom_site_aniso_U_22
_atom_site_aniso_U_33
_atom_site_aniso_U_23
_atom_site_aniso_U_13
_atom_site_aniso_U_12
I1 0.03771(12) 0.05272(14) 0.06948(18) -0.00266(14) 0.00528(13) -0.00659(12)
P1 0.0305(4) 0.0273(4) 0.0396(5) 0.0046(4) -0.0010(3) -0.0003(4)
O1 0.0314(11) 0.0295(10) 0.0407(13) 0.0008(10) 0.0006(10) -0.0043(9)
N1 0.0300(13) 0.0307(13) 0.0342(15) -0.0020(11) -0.0026(10) -0.0006(11)
C1 0.0389(19) 0.0315(17) 0.034(2) -0.0064(15) -0.0018(16) 0.0043(15)
P2 0.0312(4) 0.0288(4) 0.0320(5) 0.0005(4) -0.0008(4) -0.0001(3)
N2 0.0354(15) 0.0305(13) 0.0334(15) 0.0027(12) 0.0020(12) -0.0006(12)
C2 0.0436(19) 0.050(2) 0.046(2) -0.0118(18) 0.0067(16) 0.0001(18)
N3 0.0300(14) 0.0350(14) 0.0553(19) 0.0110(14) -0.0028(13) -0.0021(11)
C3 0.047(2) 0.051(2) 0.044(2) -0.0109(18) -0.0080(17) 0.0021(17)
C4 0.066(3) 0.040(2) 0.054(2) -0.0086(18) -0.011(2) 0.0156(19)
C5 0.0476(19) 0.0320(17) 0.035(2) -0.0005(15) 0.0083(17) -0.0026(15)
C6 0.061(2) 0.0347(19) 0.053(2) -0.0001(17) 0.017(2) 0.0025(17)
C7 0.062(3) 0.0436(18) 0.055(2) 0.0073(18) 0.026(2) -0.0021(18)
C8 0.068(3) 0.073(3) 0.032(2) -0.006(2) 0.002(2) -0.001(2)
C9 0.0301(16) 0.0306(16) 0.037(2) -0.0034(14) 0.0023(14) -0.0037(13)
C10 0.0445(19) 0.0386(19) 0.041(2) -0.0037(16) 0.0087(17) -0.0073(16)
C11 0.047(2) 0.0393(19) 0.044(2) 0.0040(17) 0.0097(15) -0.0099(17)
C12 0.0412(17) 0.0322(15) 0.057(2) -0.0041(15) 0.007(2) -0.0071(16)
C13 0.0390(18) 0.0324(17) 0.042(2) -0.0065(16) 0.0047(15) -0.0040(16)
C14 0.0435(19) 0.0331(16) 0.067(3) 0.0003(18) 0.005(2) 0.0015(15)
C15 0.056(2) 0.043(2) 0.065(3) 0.0131(19) -0.011(2) -0.0050(19)
C16 0.058(2) 0.0386(18) 0.086(3) -0.0066(19) 0.002(2) -0.013(2)
C17 0.0404(19) 0.052(2) 0.081(3) -0.003(2) -0.003(2) -0.009(2)
C18 0.067(2) 0.054(2) 0.053(2) -0.016(2) 0.013(2) -0.019(2)
C19 0.0388(18) 0.0305(16) 0.058(2) 0.0098(16) -0.0058(18) 0.0002(16)
C20 0.058(2) 0.042(2) 0.069(3) 0.006(2) 0.002(2) 0.0174(18)
C21 0.0309(16) 0.0320(16) 0.057(2) 0.0127(16) -0.0013(19) 0.0064(17)
C22 0.037(2) 0.060(2) 0.062(3) 0.016(2) -0.010(2) 0.0014(18)
C23 0.058(2) 0.079(3) 0.058(3) 0.012(3) -0.016(2) 0.012(2)
C24 0.082(3) 0.057(2) 0.058(3) 0.013(2) 0.014(3) 0.026(3)
C25 0.062(3) 0.0387(19) 0.077(3) 0.014(2) 0.028(3) 0.0107(19)
C26 0.041(2) 0.0339(18) 0.075(3) 0.0080(19) 0.005(2) 0.0041(17)
C27 0.046(2) 0.0312(16) 0.054(2) 0.0026(16) -0.0022(19) -0.0045(16)

loop_
_atom_type_symbol
_atom_type_description
_atom_type_scat_dispersion_real
_atom_type_scat_dispersion_imag
_atom_type_scat_source
C C 0.0033 0.0016 'International Tables Vol C Tables 4.2.6.8 and 6.1.1.4'
H H 0.0000 0.0000 'International Tables Vol C Tables 4.2.6.8 and 6.1.1.4'
N N 0.0061 0.0033 'International Tables Vol C Tables 4.2.6.8 and 6.1.1.4'
O O 0.0106 0.0060 'International Tables Vol C Tables 4.2.6.8 and 6.1.1.4'
P P 0.1023 0.0942 'International Tables Vol C Tables 4.2.6.8 and 6.1.1.4'
I I -0.4742 1.8119 'International Tables Vol C Tables 4.2.6.8 and 6.1.1.4'

loop_
_geom_angle_atom_site_label_1
_geom_angle_atom_site_label_2
_geom_angle_atom_site_label_3
_geom_angle
_geom_angle_site_symmetry_1
_geom_angle_site_symmetry_3
_geom_angle_publ_flag
N3 P1 N2 117.40(14) . . ?
N3 P1 N1 115.37(14) . . ?
N2 P1 N1 86.03(13) . . ?
N3 P1 C27 105.45(15) . . ?
N2 P1 C27 114.83(16) . . ?
N1 P1 C27 117.55(16) . . ?
C9 O1 P2 120.34(18) . . ?
C1 N1 P1 132.2(2) . . ?
C1 N1 P2 126.2(2) . . ?
P1 N1 P2 96.37(13) . . ?
N1 C1 C3 108.8(3) . . ?
N1 C1 C2 107.4(2) . . ?
C3 C1 C2 110.0(3) . . ?
N1 C1 C4 109.0(3) . . ?
C3 C1 C4 111.5(3) . . ?
C2 C1 C4 110.1(3) . . ?
O1 P2 N2 100.54(11) . . ?
O1 P2 N1 103.46(12) . . ?
N2 P2 N1 80.06(12) . . ?
C5 N2 P1 134.1(2) . . ?
C5 N2 P2 128.2(2) . . ?
P1 N2 P2 97.54(14) . . ?
C1 C2 H2A 109.5 . . ?
C1 C2 H2B 109.5 . . ?
H2A C2 H2B 109.5 . . ?
C1 C2 H2C 109.5 . . ?
H2A C2 H2C 109.5 . . ?
H2B C2 H2C 109.5 . . ?
C19 N3 P1 122.8(2) . . ?
C19 N3 H3A 118.6 . . ?
P1 N3 H3A 118.6 . . ?
C1 C3 H3B 109.5 . . ?
C1 C3 H3C 109.5 . . ?
H3B C3 H3C 109.5 . . ?
C1 C3 H3D 109.5 . . ?
H3B C3 H3D 109.5 . . ?
H3C C3 H3D 109.5 . . ?
C1 C4 H4A 109.5 . . ?
C1 C4 H4B 109.5 . . ?
H4A C4 H4B 109.5 . . ?
C1 C4 H4C 109.5 . . ?
H4A C4 H4C 109.5 . . ?
H4B C4 H4C 109.5 . . ?
N2 C5 C8 107.3(3) . . ?
N2 C5 C6 109.5(3) . . ?
C8 C5 C6 111.3(3) . . ?
N2 C5 C7 108.9(3) . . ?
C8 C5 C7 110.3(3) . . ?
C6 C5 C7 109.4(3) . . ?
C5 C6 H6A 109.5 . . ?
C5 C6 H6B 109.5 . . ?
H6A C6 H6B 109.5 . . ?
C5 C6 H6C 109.5 . . ?
H6A C6 H6C 109.5 . . ?
H6B C6 H6C 109.5 . . ?
C5 C7 H7A 109.5 . . ?
C5 C7 H7B 109.5 . . ?
H7A C7 H7B 109.5 . . ?
C5 C7 H7C 109.5 . . ?
H7A C7 H7C 109.5 . . ?
H7B C7 H7C 109.5 . . ?
C5 C8 H8A 109.5 . . ?
C5 C8 H8B 109.5 . . ?
H8A C8 H8B 109.5 . . ?
C5 C8 H8C 109.5 . . ?
H8A C8 H8C 109.5 . . ?
H8B C8 H8C 109.5 . . ?
O1 C9 C10 111.5(3) . . ?
O1 C9 C13 111.1(2) . . ?
C10 C9 C13 103.6(3) . . ?
O1 C9 H9A 110.1 . . ?
C10 C9 H9A 110.1 . . ?
C13 C9 H9A 110.1 . . ?
C11 C10 C9 103.7(3) . . ?
C11 C10 H10A 111.0 . . ?
C9 C10 H10A 111.0 . . ?
C11 C10 H10B 111.0 . . ?
C9 C10 H10B 111.0 . . ?
H10A C10 H10B 109.0 . . ?
C10 C11 C12 102.7(3) . . ?
C10 C11 C15 106.7(3) . . ?
C12 C11 C15 102.7(3) . . ?
C10 C11 H11A 114.4 . . ?
C12 C11 H11A 114.4 . . ?
C15 C11 H11A 114.4 . . ?
C17 C12 C11 114.6(3) . . ?
C17 C12 C16 106.2(3) . . ?
C11 C12 C16 113.9(3) . . ?
C17 C12 C13 114.8(3) . . ?
C11 C12 C13 93.9(3) . . ?
C16 C12 C13 113.5(3) . . ?
C18 C13 C14 115.6(3) . . ?
C18 C13 C9 114.9(3) . . ?
C14 C13 C9 107.0(3) . . ?
C18 C13 C12 116.4(3) . . ?
C14 C13 C12 101.2(3) . . ?
C9 C13 C12 99.7(2) . . ?
C13 C14 C15 105.0(3) . . ?
C13 C14 H14A 110.8 . . ?
C15 C14 H14A 110.8 . . ?
C13 C14 H14B 110.8 . . ?
C15 C14 H14B 110.8 . . ?
H14A C14 H14B 108.8 . . ?
C11 C15 C14 102.1(3) . . ?
C11 C15 H15A 111.3 . . ?
C14 C15 H15A 111.3 . . ?
C11 C15 H15B 111.3 . . ?
C14 C15 H15B 111.3 . . ?
H15A C15 H15B 109.2 . . ?
C12 C16 H16A 109.5 . . ?
C12 C16 H16B 109.5 . . ?
H16A C16 H16B 109.5 . . ?
C12 C16 H16C 109.5 . . ?
H16A C16 H16C 109.5 . . ?
H16B C16 H16C 109.5 . . ?
C12 C17 H17A 109.5 . . ?
C12 C17 H17B 109.5 . . ?
H17A C17 H17B 109.5 . . ?
C12 C17 H17C 109.5 . . ?
H17A C17 H17C 109.5 . . ?
H17B C17 H17C 109.5 . . ?
C13 C18 H18A 109.5 . . ?
C13 C18 H18B 109.5 . . ?
H18A C18 H18B 109.5 . . ?
C13 C18 H18C 109.5 . . ?
H18A C18 H18C 109.5 . . ?
H18B C18 H18C 109.5 . . ?
N3 C19 C21 111.6(3) . . ?
N3 C19 C20 109.6(3) . . ?
C21 C19 C20 110.6(3) . . ?
N3 C19 H19A 108.3 . . ?
C21 C19 H19A 108.3 . . ?
C20 C19 H19A 108.3 . . ?
C19 C20 H20A 109.5 . . ?
C19 C20 H20B 109.5 . . ?
H20A C20 H20B 109.5 . . ?
C19 C20 H20C 109.5 . . ?
H20A C20 H20C 109.5 . . ?
H20B C20 H20C 109.5 . . ?
C22 C21 C26 118.2(4) . . ?
C22 C21 C19 121.6(3) . . ?
C26 C21 C19 120.1(3) . . ?
C23 C22 C21 120.8(4) . . ?
C23 C22 H22A 119.6 . . ?
C21 C22 H22A 119.6 . . ?
C24 C23 C22 120.4(4) . . ?
C24 C23 H23A 119.8 . . ?
C22 C23 H23A 119.8 . . ?
C23 C24 C25 119.2(4) . . ?
C23 C24 H24A 120.4 . . ?
C25 C24 H24A 120.4 . . ?
C26 C25 C24 120.5(4) . . ?
C26 C25 H25A 119.8 . . ?
C24 C25 H25A 119.8 . . ?
C25 C26 C21 120.7(4) . . ?
C25 C26 H26A 119.6 . . ?
C21 C26 H26A 119.6 . . ?
P1 C27 H27A 109.5 . . ?
P1 C27 H27B 109.5 . . ?
H27A C27 H27B 109.5 . . ?
P1 C27 H27C 109.5 . . ?
H27A C27 H27C 109.5 . . ?
H27B C27 H27C 109.5 . . ?

loop_
_geom_bond_atom_site_label_1
_geom_bond_atom_site_label_2
_geom_bond_distance
_geom_bond_site_symmetry_2
_geom_bond_publ_flag
P1 N3 1.600(3) . ?
P1 N2 1.640(3) . ?
P1 N1 1.646(3) . ?
P1 C27 1.781(3) . ?
O1 C9 1.460(3) . ?
O1 P2 1.627(2) . ?
N1 C1 1.500(4) . ?
N1 P2 1.755(2) . ?
C1 C3 1.516(5) . ?
C1 C2 1.527(5) . ?
C1 C4 1.528(5) . ?
P2 N2 1.731(3) . ?
N2 C5 1.491(4) . ?
C2 H2A 0.9800 . ?
C2 H2B 0.9800 . ?
C2 H2C 0.9800 . ?
N3 C19 1.487(4) . ?
N3 H3A 0.8800 . ?
C3 H3B 0.9800 . ?
C3 H3C 0.9800 . ?
C3 H3D 0.9800 . ?
C4 H4A 0.9800 . ?
C4 H4B 0.9800 . ?
C4 H4C 0.9800 . ?
C5 C8 1.516(5) . ?
C5 C6 1.526(5) . ?
C5 C7 1.526(5) . ?
C6 H6A 0.9800 . ?
C6 H6B 0.9800 . ?
C6 H6C 0.9800 . ?
C7 H7A 0.9800 . ?
C7 H7B 0.9800 . ?
C7 H7C 0.9800 . ?
C8 H8A 0.9800 . ?
C8 H8B 0.9800 . ?
C8 H8C 0.9800 . ?
C9 C10 1.536(5) . ?
C9 C13 1.545(5) . ?
C9 H9A 1.0000 . ?
C10 C11 1.524(5) . ?
C10 H10A 0.9900 . ?
C10 H10B 0.9900 . ?
C11 C12 1.529(5) . ?
C11 C15 1.538(5) . ?
C11 H11A 1.0000 . ?
C12 C17 1.525(5) . ?
C12 C16 1.538(4) . ?
C12 C13 1.567(5) . ?
C13 C18 1.506(5) . ?
C13 C14 1.538(5) . ?
C14 C15 1.542(6) . ?
C14 H14A 0.9900 . ?
C14 H14B 0.9900 . ?
C15 H15A 0.9900 . ?
C15 H15B 0.9900 . ?
C16 H16A 0.9800 . ?
C16 H16B 0.9800 . ?
C16 H16C 0.9800 . ?
C17 H17A 0.9800 . ?
C17 H17B 0.9800 . ?
C17 H17C 0.9800 . ?
C18 H18A 0.9800 . ?
C18 H18B 0.9800 . ?
C18 H18C 0.9800 . ?
C19 C21 1.506(5) . ?
C19 C20 1.523(5) . ?
C19 H19A 1.0000 . ?
C20 H20A 0.9800 . ?
C20 H20B 0.9800 . ?
C20 H20C 0.9800 . ?
C21 C22 1.385(5) . ?
C21 C26 1.393(5) . ?
C22 C23 1.382(6) . ?
C22 H22A 0.9500 . ?
C23 C24 1.375(6) . ?
C23 H23A 0.9500 . ?
C24 C25 1.382(6) . ?
C24 H24A 0.9500 . ?
C25 C26 1.375(6) . ?
C25 H25A 0.9500 . ?
C26 H26A 0.9500 . ?
C27 H27A 0.9800 . ?
C27 H27B 0.9800 . ?
C27 H27C 0.9800 . ?
